data_2236097
loop_
_publ_author_name
'Abu Thaher, Bassam'
'Koch, Pierre'
'Schollmeyer, Dieter'
'Laufer, Stefan'

_publ_section_title
;
 4-(4-Fluorophenyl)-3-(pyridin-4-yl)-1-(2,4,6-trichlorophenyl)-1<i>H</i>-pyrazol-5-amine
;
_journal_coeditor_code BT5984
_journal_issue 9
_journal_name_full 'Acta Crystallographica Section E'
_journal_page_first o2603
_journal_paper_doi 10.1107/S1600536812033569
_journal_volume 68
_journal_year 2012
_chemical_formula_iupac 'C20 H12 Cl3 F N4'
_chemical_formula_moiety 'C20 H12 Cl3 F N4'
_chemical_formula_sum 'C20 H12 Cl3 F N4'
_chemical_formula_weight 433.69
_chemical_name_systematic
;
4-(4-Fluorophenyl)-3-(pyridin-4-yl)-1-(2,4,6-trichlorophenyl)-1<i>H</i>-
pyrazol-5-amine
;
_space_group_IT_number 2
_symmetry_cell_setting triclinic
_symmetry_space_group_name_Hall '-P 1'
_symmetry_space_group_name_H-M 'P -1'
_atom_sites_solution_hydrogens geom
_atom_sites_solution_primary direct
_atom_sites_solution_secondary difmap
_audit_creation_method SHELXL-97
_cell_angle_alpha 109.2377(10)
_cell_angle_beta 111.4008(10)
_cell_angle_gamma 98.0304(11)
_cell_formula_units_Z 2
_cell_length_a 10.2487(5)
_cell_length_b 10.4643(5)
_cell_length_c 10.5489(5)
_cell_measurement_reflns_used 7293
_cell_measurement_temperature 173(2)
_cell_measurement_theta_max 27.7
_cell_measurement_theta_min 2.2
_cell_volume 950.03(8)
_computing_cell_refinement 'SAINT (Bruker, 2006)'
_computing_data_collection 'APEX2 (Bruker, 2006)'
_computing_data_reduction 'SAINT (Bruker, 2006)'
_computing_molecular_graphics 'PLATON (Spek, 2009)'
_computing_publication_material 'PLATON (Spek, 2009)'
_computing_structure_refinement 'SHELXL97 (Sheldrick, 2008)'
_computing_structure_solution 'SIR97 (Altomare <i>et al.</i>, 1999)'
_diffrn_ambient_temperature 173(2)
_diffrn_measured_fraction_theta_full 0.999
_diffrn_measured_fraction_theta_max 0.999
_diffrn_measurement_device '\k-geometry diffractometer'
_diffrn_measurement_device_type 'Bruker SMART APEXII'
_diffrn_measurement_method 'CCD scan'
_diffrn_radiation_monochromator graphite
_diffrn_radiation_type MoK\a
_diffrn_radiation_wavelength 0.71073
_diffrn_reflns_av_R_equivalents 0.0290
_diffrn_reflns_av_sigmaI/netI 0.0222
_diffrn_reflns_limit_h_max 13
_diffrn_reflns_limit_h_min -13
_diffrn_reflns_limit_k_max 13
_diffrn_reflns_limit_k_min -13
_diffrn_reflns_limit_l_max 13
_diffrn_reflns_limit_l_min -13
_diffrn_reflns_number 21201
_diffrn_reflns_theta_full 27.84
_diffrn_reflns_theta_max 27.84
_diffrn_reflns_theta_min 2.16
_exptl_absorpt_coefficient_mu 0.506
_exptl_absorpt_correction_T_max 0.746
_exptl_absorpt_correction_T_min 0.687
_exptl_absorpt_correction_type multi-scan
_exptl_absorpt_process_details '(SADABS; Bruker, 2006)'
_exptl_crystal_colour colourless
_exptl_crystal_density_diffrn 1.516
_exptl_crystal_density_method 'not measured'
_exptl_crystal_description plate
_exptl_crystal_F_000 440
_exptl_crystal_size_max 0.33
_exptl_crystal_size_mid 0.28
_exptl_crystal_size_min 0.07
_refine_diff_density_max 0.333
_refine_diff_density_min -0.334
_refine_ls_extinction_method none
_refine_ls_goodness_of_fit_ref 1.028
_refine_ls_hydrogen_treatment constr
_refine_ls_matrix_type full
_refine_ls_number_parameters 253
_refine_ls_number_reflns 4517
_refine_ls_number_restraints 0
_refine_ls_restrained_S_all 1.028
_refine_ls_R_factor_all 0.0391
_refine_ls_R_factor_gt 0.0313
_refine_ls_shift/su_max 0.001
_refine_ls_shift/su_mean 0.000
_refine_ls_structure_factor_coef Fsqd
_refine_ls_weighting_details 'calc w=1/[\s^2^(Fo^2^)+(0.0335P)^2^+0.4497P] where P=(Fo^2^+2Fc^2^)/3'
_refine_ls_weighting_scheme calc
_refine_ls_wR_factor_obs 0.0745
_refine_ls_wR_factor_ref 0.0791
_reflns_number_gt 3864
_reflns_number_total 4517
_reflns_threshold_expression I>2\s(I)
_cod_data_source_file bt5984.cif
_cod_data_source_block I
_cod_database_code 2236097
_cod_database_fobs_code 2236097

loop_
_symmetry_equiv_pos_as_xyz
'x, y, z'
'-x, -y, -z'

loop_
_atom_site_type_symbol
_atom_site_label
_atom_site_fract_x
_atom_site_fract_y
_atom_site_fract_z
_atom_site_U_iso_or_equiv
_atom_site_adp_type
_atom_site_calc_flag
_atom_site_refinement_flags
_atom_site_occupancy
_atom_site_symmetry_multiplicity
Cl Cl1 1.11579(4) 0.81835(4) 0.49931(4) 0.03113(10) Uani d . 1 1
Cl Cl2 0.55419(4) 0.70476(4) 0.42446(4) 0.03333(10) Uani d . 1 1
Cl Cl3 0.97212(5) 1.14538(4) 0.90748(5) 0.04454(13) Uani d . 1 1
F F1 0.50004(11) -0.13075(9) -0.22515(12) 0.0397(2) Uani d . 1 1
N N1 0.79475(14) 0.65783(12) 0.33280(12) 0.0233(3) Uani d . 1 1
N N2 0.78815(13) 0.68969(12) 0.21373(12) 0.0218(2) Uani d . 1 1
C C3 0.75032(15) 0.56326(14) 0.10311(14) 0.0195(3) Uani d . 1 1
C C4 0.73201(16) 0.44990(14) 0.14668(15) 0.0210(3) Uani d . 1 1
C C5 0.76173(16) 0.51568(14) 0.29651(15) 0.0225(3) Uani d . 1 1
N N6 0.76393(17) 0.46090(14) 0.39766(14) 0.0333(3) Uani d . 1 1
H H6A 0.7576 0.5126 0.4816 0.050 Uiso d R 1 1
H H6B 0.7212 0.3720 0.3571 0.050 Uiso d R 1 1
C C7 0.83795(16) 0.77123(14) 0.47287(14) 0.0212(3) Uani d . 1 1
C C8 0.98371(16) 0.85674(15) 0.55896(15) 0.0220(3) Uani d . 1 1
C C9 1.02636(16) 0.97336(15) 0.69174(15) 0.0241(3) Uani d . 1 1
H H9 1.1252 1.0322 0.7475 0.029 Uiso calc R 1 1
C C10 0.92128(17) 1.00187(15) 0.74088(16) 0.0260(3) Uani d . 1 1
C C11 0.77596(17) 0.92009(15) 0.66037(16) 0.0258(3) Uani d . 1 1
H H11 0.7054 0.9417 0.6960 0.031 Uiso calc R 1 1
C C12 0.73591(16) 0.80573(15) 0.52632(15) 0.0228(3) Uani d . 1 1
C C13 0.67511(15) 0.29689(14) 0.05054(15) 0.0203(3) Uani d . 1 1
C C14 0.73867(17) 0.19851(16) 0.09215(16) 0.0261(3) Uani d . 1 1
H H14 0.8231 0.2304 0.1848 0.031 Uiso calc R 1 1
C C15 0.67967(18) 0.05394(16) -0.00078(18) 0.0293(3) Uani d . 1 1
H H15 0.7226 -0.0129 0.0279 0.035 Uiso calc R 1 1
C C16 0.55864(17) 0.01080(15) -0.13404(17) 0.0274(3) Uani d . 1 1
C C17 0.49321(17) 0.10325(16) -0.18119(16) 0.0272(3) Uani d . 1 1
H H17 0.4102 0.0701 -0.2752 0.033 Uiso calc R 1 1
C C18 0.55209(16) 0.24677(15) -0.08716(16) 0.0235(3) Uani d . 1 1
H H18 0.5077 0.3123 -0.1172 0.028 Uiso calc R 1 1
C C19 0.74226(15) 0.55640(14) -0.04193(14) 0.0192(3) Uani d . 1 1
C C20 0.67214(16) 0.63729(15) -0.10978(15) 0.0224(3) Uani d . 1 1
H H20 0.6215 0.6939 -0.0672 0.027 Uiso calc R 1 1
C C21 0.67723(17) 0.63399(16) -0.24026(16) 0.0264(3) Uani d . 1 1
H H21 0.6265 0.6878 -0.2865 0.032 Uiso calc R 1 1
N N22 0.74904(15) 0.55985(14) -0.30536(14) 0.0290(3) Uani d . 1 1
C C23 0.81503(18) 0.48164(17) -0.23960(17) 0.0292(3) Uani d . 1 1
H H23 0.8670 0.4280 -0.2832 0.035 Uiso calc R 1 1
C C24 0.81216(16) 0.47424(15) -0.11190(16) 0.0242(3) Uani d . 1 1
H H24 0.8574 0.4138 -0.0725 0.029 Uiso calc R 1 1

loop_
_atom_site_aniso_label
_atom_site_aniso_U_11
_atom_site_aniso_U_22
_atom_site_aniso_U_33
_atom_site_aniso_U_12
_atom_site_aniso_U_13
_atom_site_aniso_U_23
Cl1 0.03306(19) 0.0364(2) 0.02770(18) 0.01592(16) 0.01643(15) 0.01189(16)
Cl2 0.02807(19) 0.0373(2) 0.02116(17) -0.00504(15) 0.00680(14) 0.00688(15)
Cl3 0.0481(2) 0.0315(2) 0.0318(2) -0.00855(18) 0.02382(19) -0.01149(17)
F1 0.0488(6) 0.0173(4) 0.0460(6) 0.0034(4) 0.0257(5) 0.0021(4)
N1 0.0368(7) 0.0182(6) 0.0127(5) 0.0038(5) 0.0108(5) 0.0058(4)
N2 0.0309(6) 0.0211(6) 0.0135(5) 0.0046(5) 0.0100(5) 0.0083(4)
C3 0.0231(6) 0.0203(6) 0.0141(6) 0.0052(5) 0.0082(5) 0.0063(5)
C4 0.0282(7) 0.0196(6) 0.0153(6) 0.0060(5) 0.0100(5) 0.0073(5)
C5 0.0320(7) 0.0190(6) 0.0163(6) 0.0062(6) 0.0109(6) 0.0075(5)
N6 0.0631(9) 0.0211(6) 0.0191(6) 0.0100(6) 0.0213(6) 0.0094(5)
C7 0.0319(7) 0.0170(6) 0.0127(6) 0.0046(5) 0.0088(5) 0.0061(5)
C8 0.0280(7) 0.0227(7) 0.0180(6) 0.0088(6) 0.0109(5) 0.0103(5)
C9 0.0259(7) 0.0221(7) 0.0189(6) 0.0022(6) 0.0077(6) 0.0066(5)
C10 0.0341(8) 0.0197(7) 0.0177(6) 0.0015(6) 0.0122(6) 0.0020(5)
C11 0.0313(8) 0.0238(7) 0.0222(7) 0.0034(6) 0.0158(6) 0.0066(6)
C12 0.0257(7) 0.0219(7) 0.0166(6) 0.0000(5) 0.0076(5) 0.0078(5)
C13 0.0280(7) 0.0187(6) 0.0176(6) 0.0059(5) 0.0139(5) 0.0072(5)
C14 0.0336(8) 0.0258(7) 0.0214(7) 0.0107(6) 0.0127(6) 0.0111(6)
C15 0.0410(9) 0.0241(7) 0.0341(8) 0.0150(7) 0.0227(7) 0.0159(6)
C16 0.0365(8) 0.0164(6) 0.0309(8) 0.0038(6) 0.0228(7) 0.0045(6)
C17 0.0292(7) 0.0242(7) 0.0224(7) 0.0029(6) 0.0113(6) 0.0047(6)
C18 0.0281(7) 0.0208(7) 0.0223(7) 0.0073(6) 0.0121(6) 0.0088(5)
C19 0.0217(6) 0.0185(6) 0.0135(6) 0.0004(5) 0.0071(5) 0.0050(5)
C20 0.0290(7) 0.0210(7) 0.0189(6) 0.0070(6) 0.0128(6) 0.0079(5)
C21 0.0360(8) 0.0259(7) 0.0194(7) 0.0083(6) 0.0128(6) 0.0116(6)
N22 0.0401(7) 0.0291(7) 0.0199(6) 0.0067(6) 0.0169(5) 0.0098(5)
C23 0.0367(8) 0.0301(8) 0.0247(7) 0.0111(6) 0.0194(6) 0.0086(6)
C24 0.0285(7) 0.0251(7) 0.0210(7) 0.0091(6) 0.0119(6) 0.0102(6)

loop_
_atom_type_symbol
_atom_type_description
_atom_type_scat_dispersion_real
_atom_type_scat_dispersion_imag
_atom_type_scat_source
C C 0.0033 0.0016 'International Tables Vol C Tables 4.2.6.8 and 6.1.1.4'
H H 0.0000 0.0000 'International Tables Vol C Tables 4.2.6.8 and 6.1.1.4'
N N 0.0061 0.0033 'International Tables Vol C Tables 4.2.6.8 and 6.1.1.4'
F F 0.0171 0.0103 'International Tables Vol C Tables 4.2.6.8 and 6.1.1.4'
Cl Cl 0.1484 0.1585 'International Tables Vol C Tables 4.2.6.8 and 6.1.1.4'

loop_
_geom_angle_atom_site_label_1
_geom_angle_atom_site_label_2
_geom_angle_atom_site_label_3
_geom_angle
C5 N1 N2 112.70(11)
C5 N1 C7 128.89(12)
N2 N1 C7 118.37(11)
C3 N2 N1 103.52(11)
N2 C3 C4 112.95(12)
N2 C3 C19 118.76(12)
C4 C3 C19 128.15(12)
C5 C4 C3 104.41(12)
C5 C4 C13 127.41(13)
C3 C4 C13 127.71(12)
N6 C5 N1 122.51(12)
N6 C5 C4 131.05(13)
N1 C5 C4 106.42(12)
C5 N6 H6A 120.3
C5 N6 H6B 113.1
H6A N6 H6B 117.0
C12 C7 C8 117.70(12)
C12 C7 N1 121.29(13)
C8 C7 N1 120.93(13)
C9 C8 C7 121.78(13)
C9 C8 Cl1 118.35(11)
C7 C8 Cl1 119.86(10)
C10 C9 C8 118.23(13)
C10 C9 H9 120.9
C8 C9 H9 120.9
C9 C10 C11 122.19(13)
C9 C10 Cl3 119.16(11)
C11 C10 Cl3 118.65(12)
C10 C11 C12 118.28(14)
C10 C11 H11 120.9
C12 C11 H11 120.9
C11 C12 C7 121.79(13)
C11 C12 Cl2 118.38(12)
C7 C12 Cl2 119.83(11)
C18 C13 C14 118.19(13)
C18 C13 C4 119.28(12)
C14 C13 C4 122.54(13)
C15 C14 C13 120.83(14)
C15 C14 H14 119.6
C13 C14 H14 119.6
C16 C15 C14 118.46(14)
C16 C15 H15 120.8
C14 C15 H15 120.8
F1 C16 C15 118.68(14)
F1 C16 C17 118.28(14)
C15 C16 C17 123.04(13)
C16 C17 C18 117.99(14)
C16 C17 H17 121.0
C18 C17 H17 121.0
C17 C18 C13 121.49(13)
C17 C18 H18 119.3
C13 C18 H18 119.3
C24 C19 C20 117.29(12)
C24 C19 C3 120.87(12)
C20 C19 C3 121.74(12)
C21 C20 C19 119.06(13)
C21 C20 H20 120.5
C19 C20 H20 120.5
N22 C21 C20 124.20(14)
N22 C21 H21 117.9
C20 C21 H21 117.9
C21 N22 C23 116.10(13)
N22 C23 C24 124.00(14)
N22 C23 H23 118.0
C24 C23 H23 118.0
C23 C24 C19 119.25(14)
C23 C24 H24 120.4
C19 C24 H24 120.4

loop_
_geom_bond_atom_site_label_1
_geom_bond_atom_site_label_2
_geom_bond_distance
Cl1 C8 1.7310(15)
Cl2 C12 1.7266(15)
Cl3 C10 1.7289(14)
F1 C16 1.3677(16)
N1 C5 1.3649(18)
N1 N2 1.3833(16)
N1 C7 1.4170(16)
N2 C3 1.3310(17)
C3 C4 1.4190(19)
C3 C19 1.4788(18)
C4 C5 1.3921(18)
C4 C13 1.4730(18)
C5 N6 1.3627(18)
N6 H6A 0.9044
N6 H6B 0.8528
C7 C12 1.394(2)
C7 C8 1.399(2)
C8 C9 1.3856(19)
C9 C10 1.383(2)
C9 H9 0.9500
C10 C11 1.383(2)
C11 C12 1.3872(19)
C11 H11 0.9500
C13 C18 1.3969(19)
C13 C14 1.398(2)
C14 C15 1.396(2)
C14 H14 0.9500
C15 C16 1.368(2)
C15 H15 0.9500
C16 C17 1.374(2)
C17 C18 1.390(2)
C17 H17 0.9500
C18 H18 0.9500
C19 C24 1.3918(19)
C19 C20 1.3925(19)
C20 C21 1.3857(19)
C20 H20 0.9500
C21 N22 1.339(2)
C21 H21 0.9500
N22 C23 1.340(2)
C23 C24 1.385(2)
C23 H23 0.9500
C24 H24 0.9500

loop_
_geom_hbond_atom_site_label_D
_geom_hbond_atom_site_label_H
_geom_hbond_atom_site_label_A
_geom_hbond_site_symmetry_A
_geom_hbond_distance_DH
_geom_hbond_distance_HA
_geom_hbond_distance_DA
_geom_hbond_angle_DHA
N6 H6A N22 1_556 0.90 2.17 3.0275(17) 157

loop_
_geom_torsion_atom_site_label_1
_geom_torsion_atom_site_label_2
_geom_torsion_atom_site_label_3
_geom_torsion_atom_site_label_4
_geom_torsion
C5 N1 N2 C3 -0.07(16)
C7 N1 N2 C3 177.83(12)
N1 N2 C3 C4 0.03(16)
N1 N2 C3 C19 -175.96(12)
N2 C3 C4 C5 0.02(17)
C19 C3 C4 C5 175.55(13)
N2 C3 C4 C13 172.59(13)
C19 C3 C4 C13 -11.9(2)
N2 N1 C5 N6 178.89(14)
C7 N1 C5 N6 1.3(2)
N2 N1 C5 C4 0.09(17)
C7 N1 C5 C4 -177.54(14)
C3 C4 C5 N6 -178.73(16)
C13 C4 C5 N6 8.7(3)
C3 C4 C5 N1 -0.07(16)
C13 C4 C5 N1 -172.66(14)
C5 N1 C7 C12 -77.8(2)
N2 N1 C7 C12 104.65(16)
C5 N1 C7 C8 105.30(18)
N2 N1 C7 C8 -72.23(18)
C12 C7 C8 C9 -1.0(2)
N1 C7 C8 C9 175.96(13)
C12 C7 C8 Cl1 179.43(11)
N1 C7 C8 Cl1 -3.59(18)
C7 C8 C9 C10 1.9(2)
Cl1 C8 C9 C10 -178.53(11)
C8 C9 C10 C11 -1.5(2)
C8 C9 C10 Cl3 179.15(11)
C9 C10 C11 C12 0.2(2)
Cl3 C10 C11 C12 179.56(11)
C10 C11 C12 C7 0.7(2)
C10 C11 C12 Cl2 -179.22(12)
C8 C7 C12 C11 -0.3(2)
N1 C7 C12 C11 -177.31(13)
C8 C7 C12 Cl2 179.62(11)
N1 C7 C12 Cl2 2.64(19)
C5 C4 C13 C18 127.95(16)
C3 C4 C13 C18 -43.0(2)
C5 C4 C13 C14 -51.4(2)
C3 C4 C13 C14 137.65(16)
C18 C13 C14 C15 -0.7(2)
C4 C13 C14 C15 178.67(14)
C13 C14 C15 C16 0.4(2)
C14 C15 C16 F1 -179.70(13)
C14 C15 C16 C17 0.6(2)
F1 C16 C17 C18 179.13(13)
C15 C16 C17 C18 -1.1(2)
C16 C17 C18 C13 0.8(2)
C14 C13 C18 C17 0.1(2)
C4 C13 C18 C17 -179.29(13)
N2 C3 C19 C24 130.10(15)
C4 C3 C19 C24 -45.2(2)
N2 C3 C19 C20 -46.22(19)
C4 C3 C19 C20 138.48(15)
C24 C19 C20 C21 -1.0(2)
C3 C19 C20 C21 175.42(13)
C19 C20 C21 N22 -1.7(2)
C20 C21 N22 C23 2.2(2)
C21 N22 C23 C24 0.1(2)
N22 C23 C24 C19 -2.7(2)
C20 C19 C24 C23 3.1(2)
C3 C19 C24 C23 -173.41(13)

loop_
_cod_related_entry_id
_cod_related_entry_database
_cod_related_entry_code
1 ChemSpider 28502470
